data_1570860
loop_
_publ_author_name
'Eren, Noga'
'Fadaei-Tirani, Farzaneh'
'Scopelliti, Rosario'
'Severin, Kay'

_publ_section_title
;
 Molecular imine cages with &#x3c0;-basic Au<sub>3</sub>(pyrazolate)
 faces.
;
_journal_issue 10
_journal_name_full 'Chemical science'
_journal_page_first 3539
_journal_page_last 3544
_journal_paper_doi 10.1039/d3sc06280e
_journal_volume 15
_journal_year 2024
_chemical_formula_moiety 'C48 H57 Au3 N6 O3, 1.25[CH2Cl2]'
_chemical_formula_sum 'C49.25 H59.5 Au3 Cl2.5 N6 O3'
_chemical_formula_weight 1463.05
_space_group_crystal_system triclinic
_space_group_IT_number 2
_space_group_name_Hall '-P 1'
_space_group_name_H-M_alt 'P -1'
_atom_sites_solution_hydrogens geom
_atom_sites_solution_primary dual
_atom_sites_solution_secondary difmap
_audit_creation_date 2024-01-14
_audit_creation_method
;
Olex2 1.5
(compiled 2023.08.24 svn.re1ec1418 for OlexSys, GUI svn.r6817)
;
_audit_update_record
;
2024-01-14 deposited with the CCDC.	2024-01-25 downloaded from the CCDC.
;
_cell_angle_alpha 68.300(5)
_cell_angle_beta 87.800(5)
_cell_angle_gamma 82.613(5)
_cell_formula_units_Z 2
_cell_length_a 8.3005(6)
_cell_length_b 17.0876(10)
_cell_length_c 19.6636(9)
_cell_measurement_reflns_used 9869
_cell_measurement_temperature 229.99(10)
_cell_measurement_theta_max 72.1590
_cell_measurement_theta_min 2.3880
_cell_volume 2569.7(3)
_computing_cell_refinement 'CrysAlisPro 1.171.42.90a (Rigaku OD, 2023)'
_computing_data_collection 'CrysAlisPro 1.171.42.90a (Rigaku OD, 2023)'
_computing_data_reduction 'CrysAlisPro 1.171.42.90a (Rigaku OD, 2023)'
_computing_molecular_graphics 'Olex2 1.5 (Dolomanov et al., 2009)'
_computing_publication_material 'Olex2 1.5 (Dolomanov et al., 2009)'
_computing_structure_refinement 'ShelXL 2019/3 (Sheldrick, 2015)'
_computing_structure_solution 'ShelXT 2018/2 (Sheldrick, 2015)'
_diffrn_ambient_environment N~2~
_diffrn_ambient_temperature 229.99(10)
_diffrn_detector 'Hybrid Pixel Array Detector'
_diffrn_detector_area_resol_mean 10.0000
_diffrn_detector_type 'HyPix-Arc 150'
_diffrn_measured_fraction_theta_full 0.994
_diffrn_measured_fraction_theta_max 0.994
_diffrn_measurement_details
;
List of Runs (angles in degrees, time in seconds):

  # Type    Start    End  Width  t~exp~   \w     \q     \k     \f   Frames
#--------------------------------------------------------------------------
  1  \w     68.00  94.00   0.50    2.00    --   66.15  28.00  21.00   52
  2  \w   -105.00 -68.00   0.50    2.00    --  -66.74 -28.00-140.00   74
  3  \w   -117.00 -92.00   0.50    2.00    --  -69.40 -28.00-140.00   50
  4  \w     85.00 111.00   0.50    2.00    --   69.60  28.00  21.00   52
  5  \w     81.00 126.00   0.50    2.00    --   78.02  28.00  21.00   90
  6  \w     44.00 105.00   0.50    2.00    --   66.15  15.00   0.00  122
  7  \w     28.00  56.00   0.50    2.00    --   66.15 -95.00 120.00   56
  8  \w   -104.00 -74.00   0.50    2.00    --  -66.74   0.00  60.00   60
  9  \w   -104.00 -78.00   0.50    2.00    --  -66.74   0.00-180.00   52
 10  \w   -103.00 -73.00   0.50    2.00    --  -66.74   0.00  90.00   60
 11  \w   -104.00 -73.00   0.50    2.00    --  -66.74   0.00 150.00   62
 12  \w    -66.00 -25.00   0.50    2.00    --  -66.74 125.00  30.00   82
 13  \w   -104.00 -74.00   0.50    2.00    --  -66.74   0.00 -60.00   60
 14  \w    -96.00 -71.00   0.50    2.00    --  -69.40 125.00 150.00   50
 15  \w   -104.00 -79.00   0.50    2.00    --  -69.40   0.00 -30.00   50
 16  \w    -64.00 -35.00   0.50    2.00    --  -69.40 125.00 150.00   58
 17  \w     38.00 115.00   0.50    2.00    --   69.60  15.00 120.00  154
 18  \w     32.00  87.00   0.50    2.00    --   69.60-125.00-150.00  110
 19  \w     32.00  57.00   0.50    2.00    --   69.60 -95.00 -30.00   50
 20  \w     40.00  66.00   0.50    2.00    --   69.60 -95.00  30.00   52
 21  \w     40.00  78.00   0.50    2.00    --   69.60 -95.00   0.00   76
 22  \w     45.00  71.00   0.50    2.00    --   69.60 -95.00 120.00   52
 23  \w     35.00  74.00   0.50    2.00    --   69.60 -95.00  60.00   78
 24  \w   -119.00 -67.00   0.50    2.00    --  -74.00 152.00-159.57  104
 25  \w    -65.00 -40.00   0.50    2.00    --  -74.85 144.00  56.00   50
 26  \w   -114.00 -69.00   0.50    2.00    --  -74.85 144.00  56.00   90
 27  \w    -77.00 -47.00   0.50    2.00    --  -74.85 142.00 -69.21   60
 28  \w   -113.00 -83.00   0.50    2.00    --  -74.85 142.00 -69.21   60
 29  \w   -114.00 -44.00   0.50    2.00    --  -74.85 144.00 157.28  140
 30  \w     47.00 121.00   0.50    2.00    --   78.02  15.00 -90.00  148
 31  \w     43.00 105.00   0.50    2.00    --   78.02-125.00-120.00  124
 32  \w     42.00  67.00   0.50    2.00    --   78.02-125.00 -90.00   50
 33  \w     37.00 104.00   0.50    2.00    --   78.02-125.00-150.00  134
 34  \w     39.00 105.00   0.50    2.00    --   78.02-125.00 120.00  132
 35  \w     80.00 105.00   0.50    2.00    --   78.02-125.00 -30.00   50
 36  \w     41.00  66.00   0.50    2.00    --   78.02-125.00 -30.00   50
 37  \w     46.00 105.00   0.50    2.00    --   78.02-125.00   0.00  118
 38  \w     88.00 123.00   0.50    2.00    --   78.02  15.00-180.00   70
 39  \w     56.00 105.00   0.50    2.00    --   78.02-125.00 -60.00   98
 40  \w     58.00  84.00   0.50    2.00    --   78.02  15.00-180.00   52
 41  \w     59.00 118.00   0.50    2.00    --   78.02  15.00 -30.00  118
 42  \w     80.00 105.00   0.50    2.00    --   78.02-125.00 150.00   50
 43  \w     80.00 105.00   0.50    2.00    --   78.02-125.00  60.00   50
 44  \w     40.00  66.00   0.50    2.00    --   78.02 -95.00  60.00   52
 45  \w     44.00  71.00   0.50    2.00    --   78.02-125.00  60.00   54
 46  \w     88.00 113.00   0.50    2.00    --   78.02  15.00 120.00   50
 47  \w     49.00  76.00   0.50    2.00    --   78.02-125.00-180.00   54
;
_diffrn_measurement_device 'four-circle diffractometer'
_diffrn_measurement_device_type 'XtaLAB Synergy R, DW system, HyPix-Arc 150'
_diffrn_measurement_method '\w scans'
_diffrn_orient_matrix_type 'CrysAlisPro convention (1999,Acta A55,543-557)'
_diffrn_orient_matrix_UB_11 -0.0331178000
_diffrn_orient_matrix_UB_12 0.0866310000
_diffrn_orient_matrix_UB_13 0.0086335000
_diffrn_orient_matrix_UB_21 0.1701534000
_diffrn_orient_matrix_UB_22 0.0204049000
_diffrn_orient_matrix_UB_23 -0.0299032000
_diffrn_orient_matrix_UB_31 -0.0705708000
_diffrn_orient_matrix_UB_32 0.0404882000
_diffrn_orient_matrix_UB_33 -0.0783715000
_diffrn_radiation_monochromator mirror
_diffrn_radiation_probe x-ray
_diffrn_radiation_type 'Cu K\a'
_diffrn_radiation_wavelength 1.54184
_diffrn_reflns_av_R_equivalents 0.0979
_diffrn_reflns_av_unetI/netI 0.1046
_diffrn_reflns_Laue_measured_fraction_full 0.994
_diffrn_reflns_Laue_measured_fraction_max 0.994
_diffrn_reflns_limit_h_max 9
_diffrn_reflns_limit_h_min -9
_diffrn_reflns_limit_k_max 20
_diffrn_reflns_limit_k_min -20
_diffrn_reflns_limit_l_max 19
_diffrn_reflns_limit_l_min -23
_diffrn_reflns_number 34529
_diffrn_reflns_point_group_measured_fraction_full 0.994
_diffrn_reflns_point_group_measured_fraction_max 0.994
_diffrn_reflns_theta_full 66.601
_diffrn_reflns_theta_max 66.601
_diffrn_reflns_theta_min 2.418
_diffrn_source 'Rotating-anode X-ray tube'
_diffrn_source_type 'Rigaku (Cu) X-ray Source'
_exptl_absorpt_coefficient_mu 17.334
_exptl_absorpt_correction_T_max 1.000
_exptl_absorpt_correction_T_min 0.140
_exptl_absorpt_correction_type gaussian
_exptl_absorpt_process_details
;
CrysAlisPro 1.171.42.90a (Rigaku Oxford Diffraction, 2023)
Numerical absorption correction based on Gaussian integration over
a multifaceted crystal model.
Empirical absorption correction using spherical harmonics
as implemented in SCALE3 ABSPACK scaling algorithm
;
_exptl_crystal_colour colourless
_exptl_crystal_colour_primary colourless
_exptl_crystal_density_diffrn 1.891
_exptl_crystal_description needle
_exptl_crystal_F_000 1401
_exptl_crystal_size_max 0.406
_exptl_crystal_size_mid 0.015
_exptl_crystal_size_min 0.008
_refine_diff_density_max 1.914
_refine_diff_density_min -2.617
_refine_diff_density_rms 0.311
_refine_ls_extinction_method none
_refine_ls_goodness_of_fit_ref 1.011
_refine_ls_hydrogen_treatment constr
_refine_ls_matrix_type full
_refine_ls_number_parameters 568
_refine_ls_number_reflns 9020
_refine_ls_number_restraints 649
_refine_ls_restrained_S_all 0.979
_refine_ls_R_factor_all 0.1083
_refine_ls_R_factor_gt 0.0609
_refine_ls_shift/su_max 0.000
_refine_ls_shift/su_mean 0.000
_refine_ls_structure_factor_coef Fsqd
_refine_ls_weighting_details 'w=1/[\s^2^(Fo^2^)+(0.1169P)^2^] where P=(Fo^2^+2Fc^2^)/3'
_refine_ls_weighting_scheme calc
_refine_ls_wR_factor_gt 0.1546
_refine_ls_wR_factor_ref 0.1994
_reflns_Friedel_coverage 0.000
_reflns_number_gt 5489
_reflns_number_total 9020
_reflns_threshold_expression 'I > 2\s(I)'
_cod_data_source_file d3sc06280e2.cif
_cod_data_source_block ne0245
_cod_depositor_comments
;
The following automatic conversions were performed:

data item '_exptl_absorpt_correction_type' value 'Gaussian' was
changed to 'gaussian' in accordance with the
/home/data/users/saulius/crontab/automatic-downloads/rss-feeds/RSC/lib/dictionaries/cif_core.dic
dictionary named 'cif_core.dic' version 2.4.2 last updated on
2011-04-26.

Automatic conversion script
Id: cif_fix_values 8170 2020-07-09 18:12:32Z antanas 

 Adding full bibliography for 1570859--1570865.cif.
;
_cod_original_formula_sum 'C49.25 H59.50 Au3 Cl2.50 N6 O3'
_cod_database_code 1570860
_shelx_shelxl_version_number 2019/3
_audit_contact_author 'Farzaneh Fadaei Tirani'
_chemical_oxdiff_formula 'C49.25 H59.50 Au3 Cl2.50 N6 O3'
_shelx_space_group_comment
;
The symmetry employed for this shelxl refinement is uniquely defined
by the following loop, which should always be used as a source of
symmetry information in preference to the above space-group names.
They are only intended as comments.
;
_shelx_estimated_absorpt_t_max 0.874
_shelx_estimated_absorpt_t_min 0.054
_olex2_refinement_description
;
1. Fixed Uiso
 At 1.2 times of:
  All C(H) groups, All C(H,H) groups
 At 1.5 times of:
  All C(H,H,H) groups
2. Restrained distances
 C39-C34 = C29-C26
 1.5 with sigma of 0.02
 O2A-C29 = O2B-C29
 1.2 with sigma of 0.02
 C38A-C36 = C38B-C36 = C37A-C36 = C37B-C36
 1.54 with sigma of 0.02
 O3A-C45 \\sim O3B-C45
 with sigma of 0.01
 O1A-C13 \\sim O1B-C13
 with sigma of 0.01
 C38A-C37A \\sim C38B-C37B
 with sigma of 0.02
3. Restrained planarity
 O2A, C23, C24, C25, C26, C27, C28, C29
 with sigma of 0.1
 O1A, O1B, C7, C8, C9, C10, C11, C12, C13
 with sigma of 0.1
4. Uiso/Uaniso restraints and constraints
O1A \\sim O1B \\sim O2A \\sim O2B \\sim O3A \\sim O3B \\sim C13 \\sim C29 \\sim
C45: within 2A with sigma of 0.005 and sigma for terminal atoms of 0.01 within
2A
C36 \\sim C37A \\sim C37B \\sim C38A \\sim C38B: within 2A with sigma of 0.005
and sigma for terminal atoms of 0.01 within 2A
C46 \\sim C47 \\sim C48: within 2A with sigma of 0.005 and sigma for terminal
atoms of 0.01 within 2A
5. Rigid body (RIGU) restrains
 All non-hydrogen atoms
 with sigma for 1-2 distances of 0.004 and sigma for 1-3 distances of 0.004
6. Others
 Sof(O3B)=Sof(H45A)=1-FVAR(1)
 Sof(O3A)=Sof(H45)=FVAR(1)
 Sof(O1B)=Sof(H13A)=1-FVAR(2)
 Sof(O1A)=Sof(H13)=FVAR(2)
 Sof(O2B)=Sof(H29A)=1-FVAR(3)
 Sof(O2A)=Sof(H29)=FVAR(3)
 Sof(H36A)=Sof(C37B)=Sof(H37D)=Sof(H37E)=Sof(H37F)=Sof(C38B)=Sof(H38D)=
 Sof(H38E)=Sof(H38F)=1-FVAR(4)
 Sof(H36)=Sof(C37A)=Sof(H37A)=Sof(H37B)=Sof(H37C)=Sof(C38A)=Sof(H38A)=
 Sof(H38B)=Sof(H38C)=FVAR(4)
7.a Ternary CH refined with riding coordinates:
 C4(H4), C14(H14), C20(H20), C30(H30), C36(H36), C36(H36A), C46(H46)
7.b Aromatic/amide H refined with riding coordinates:
 C12(H12), C11(H11), C9(H9), C8(H8), C13(H13), C13(H13A), C28(H28), C27(H27),
 C25(H25), C24(H24), C29(H29), C29(H29A), C44(H44), C43(H43), C41(H41),
 C40(H40), C45(H45), C45(H45A)
7.c Fitted hexagon refined as free rotating group:
 C7(C12,C11,C10,C9,C8), C23(C28,C27,C26,C25,C24), C39(C44,C43,C42,C41,C40)
7.d Idealised Me refined as rotating group:
 C5(H5A,H5B,H5C), C6(H6A,H6B,H6C), C15(H15A,H15B,H15C), C16(H16A,H16B,H16C),
 C21(H21A,H21B,H21C), C22(H22A,H22B,H22C), C31(H31A,H31B,H31C), C32(H32A,H32B,
 H32C), C37A(H37A,H37B,H37C), C37B(H37D,H37E,H37F), C38A(H38A,H38B,H38C),
 C38B(H38D,H38E,H38F), C47(H47A,H47B,H47C), C48(H48A,H48B,H48C)
;
_smtbx_masks_void_probe_radius 1.2
_smtbx_masks_void_truncation_radius 1.2
_olex2_submission_special_instructions 'No special instructions were received'
_oxdiff_exptl_absorpt_empirical_details
;
Empirical correction (ABSPACK) includes:
- Absorption correction using spherical harmonics
- Frame scaling
- Detector area scaling
- B-factor correction
;
_oxdiff_exptl_absorpt_empirical_full_max 4.123
_oxdiff_exptl_absorpt_empirical_full_min 0.438

loop_
_space_group_symop_operation_xyz
'x, y, z'
'-x, -y, -z'

loop_
_atom_site_label
_atom_site_type_symbol
_atom_site_fract_x
_atom_site_fract_y
_atom_site_fract_z
_atom_site_U_iso_or_equiv
_atom_site_adp_type
_atom_site_occupancy
_atom_site_site_symmetry_order
_atom_site_calc_flag
_atom_site_refinement_flags_posn
_atom_site_refinement_flags_adp
_atom_site_refinement_flags_occupancy
_atom_site_disorder_assembly
_atom_site_disorder_group
Au1 Au 0.32221(8) 0.28562(4) 0.42660(3) 0.0475(2) Uani 1 1 d . . . . .
Au2 Au 0.01602(8) 0.43631(4) 0.35193(3) 0.0468(2) Uani 1 1 d . . . . .
Au3 Au 0.31881(8) 0.39846(4) 0.24645(3) 0.0501(2) Uani 1 1 d . . . . .
O1A O -0.3607(15) 0.2463(11) 0.8977(7) 0.081(4) Uani 0.842(19) 1 d D U P A 1
O1B O -0.361(4) 0.133(3) 0.905(3) 0.084(6) Uani 0.158(19) 1 d D U P A 2
O2A O -0.217(3) 0.9517(12) -0.1459(9) 0.141(8) Uani 0.77(2) 1 d D U P B 1
O2B O -0.438(5) 0.907(5) -0.129(3) 0.144(10) Uani 0.23(2) 1 d D U P B 2
O3A O 1.486(3) 0.0658(16) 0.2915(16) 0.094(5) Uani 0.54(2) 1 d D U P C 1
O3B O 1.375(4) -0.0287(18) 0.3014(19) 0.096(6) Uani 0.46(2) 1 d D U P C 2
N1 N 0.1384(16) 0.3094(8) 0.4891(6) 0.053(3) Uani 1 1 d . . . . .
N2 N 0.0096(15) 0.3678(9) 0.4579(6) 0.053(3) Uani 1 1 d . . . . .
N3 N 0.0173(15) 0.5073(10) 0.2457(7) 0.065(4) Uani 1 1 d . . . . .
N4 N 0.1321(15) 0.4885(8) 0.2000(6) 0.052(3) Uani 1 1 d . . . . .
N5 N 0.5092(14) 0.3094(8) 0.2925(6) 0.044(3) Uani 1 1 d . . . . .
N6 N 0.5103(15) 0.2663(9) 0.3643(6) 0.057(3) Uani 1 1 d . . . . .
C1 C 0.1117(19) 0.2708(10) 0.5611(7) 0.048(3) Uani 1 1 d . . . . .
C2 C -0.0381(18) 0.3060(11) 0.5765(7) 0.052(4) Uani 1 1 d . . . . .
C3 C -0.0982(19) 0.3656(10) 0.5112(7) 0.049(3) Uani 1 1 d . . . . .
C4 C 0.232(2) 0.2011(11) 0.6131(8) 0.056(4) Uani 1 1 d . . . . .
H4 H 0.185693 0.187074 0.662660 0.067 Uiso 1 1 calc R U . . .
C5 C 0.249(2) 0.1198(11) 0.5973(10) 0.072(5) Uani 1 1 d . . . . .
H5A H 0.144358 0.098822 0.602654 0.108 Uiso 1 1 calc R U . . .
H5B H 0.326376 0.077492 0.631528 0.108 Uiso 1 1 calc R U . . .
H5C H 0.287295 0.131241 0.547732 0.108 Uiso 1 1 calc R U . . .
C6 C 0.397(2) 0.2361(12) 0.6154(8) 0.067(4) Uani 1 1 d . . . . .
H6A H 0.446990 0.251155 0.567623 0.101 Uiso 1 1 calc R U . . .
H6B H 0.468864 0.192809 0.651528 0.101 Uiso 1 1 calc R U . . .
H6C H 0.375980 0.285920 0.628394 0.101 Uiso 1 1 calc R U . . .
C7 C -0.1188(11) 0.2814(6) 0.6502(4) 0.049(3) Uani 1 1 d G . . . .
C12 C -0.1559(13) 0.3402(5) 0.6838(5) 0.057(4) Uani 1 1 d G . . . .
H12 H -0.135338 0.396628 0.659519 0.069 Uiso 1 1 calc R U . . .
C11 C -0.2234(12) 0.3153(6) 0.7532(5) 0.075(5) Uani 1 1 d G . . . .
H11 H -0.248544 0.355051 0.775898 0.090 Uiso 1 1 calc R U . . .
C10 C -0.2538(9) 0.2318(7) 0.7890(3) 0.065(4) Uani 1 1 d G . . . .
C9 C -0.2167(13) 0.1731(5) 0.7555(5) 0.077(6) Uani 1 1 d G . . . .
H9 H -0.237272 0.116648 0.779704 0.093 Uiso 1 1 calc R U . . .
C8 C -0.1492(14) 0.1979(6) 0.6860(5) 0.070(5) Uani 1 1 d G . . . .
H8 H -0.124067 0.158224 0.663325 0.083 Uiso 1 1 calc R U . . .
C13 C -0.3247(16) 0.2006(14) 0.8638(9) 0.082(4) Uani 1 1 d D U . . .
H13 H -0.341729 0.143223 0.885270 0.099 Uiso 0.842(19) 1 calc R U P A 1
H13A H -0.345784 0.243176 0.883609 0.099 Uiso 0.158(19) 1 calc R U P A 2
C14 C -0.2607(19) 0.4235(11) 0.4946(8) 0.053(3) Uani 1 1 d . . . . .
H14 H -0.322960 0.407812 0.540662 0.064 Uiso 1 1 calc R U . . .
C15 C -0.361(2) 0.4098(12) 0.4391(9) 0.068(5) Uani 1 1 d . . . . .
H15A H -0.465312 0.444471 0.433186 0.102 Uiso 1 1 calc R U . . .
H15B H -0.377190 0.350451 0.455647 0.102 Uiso 1 1 calc R U . . .
H15C H -0.304925 0.425641 0.392655 0.102 Uiso 1 1 calc R U . . .
C16 C -0.238(2) 0.5155(10) 0.4727(9) 0.061(4) Uani 1 1 d . . . . .
H16A H -0.157625 0.530092 0.434562 0.092 Uiso 1 1 calc R U . . .
H16B H -0.202316 0.525436 0.514899 0.092 Uiso 1 1 calc R U . . .
H16C H -0.340786 0.550482 0.454693 0.092 Uiso 1 1 calc R U . . .
C17 C -0.0819(18) 0.5753(11) 0.2058(8) 0.053(4) Uani 1 1 d . . . . .
C18 C -0.031(2) 0.6015(11) 0.1320(8) 0.056(4) Uani 1 1 d . . . . .
C19 C 0.1020(18) 0.5448(10) 0.1324(7) 0.048(3) Uani 1 1 d . . . . .
C20 C -0.221(2) 0.6120(13) 0.2434(9) 0.072(5) Uani 1 1 d . . . . .
H20 H -0.187135 0.593800 0.295150 0.086 Uiso 1 1 calc R U . . .
C21 C -0.373(2) 0.5705(16) 0.2448(11) 0.098(7) Uani 1 1 d . . . . .
H21A H -0.412312 0.585894 0.195167 0.147 Uiso 1 1 calc R U . . .
H21B H -0.456019 0.589724 0.273090 0.147 Uiso 1 1 calc R U . . .
H21C H -0.347361 0.509329 0.267029 0.147 Uiso 1 1 calc R U . . .
C22 C -0.247(3) 0.7087(13) 0.2147(9) 0.087(6) Uani 1 1 d . . . . .
H22A H -0.145948 0.729569 0.219173 0.131 Uiso 1 1 calc R U . . .
H22B H -0.330324 0.727591 0.242981 0.131 Uiso 1 1 calc R U . . .
H22C H -0.280081 0.730436 0.163647 0.131 Uiso 1 1 calc R U . . .
C23 C -0.0996(12) 0.6735(6) 0.0669(5) 0.058(4) Uani 1 1 d G . . . .
C28 C -0.0012(11) 0.7349(8) 0.0280(6) 0.085(6) Uani 1 1 d G . . . .
H28 H 0.109077 0.727932 0.040923 0.102 Uiso 1 1 calc R U . . .
C27 C -0.0658(16) 0.8066(7) -0.0299(6) 0.114(9) Uani 1 1 d G . . . .
H27 H 0.000759 0.848120 -0.056174 0.136 Uiso 1 1 calc R U . . .
C26 C -0.2289(16) 0.8169(6) -0.0490(5) 0.103(8) Uani 1 1 d DG . . . .
C25 C -0.3273(11) 0.7555(8) -0.0101(6) 0.089(6) Uani 1 1 d G . . . .
H25 H -0.437550 0.762439 -0.022982 0.107 Uiso 1 1 calc R U . . .
C24 C -0.2627(12) 0.6838(7) 0.0478(6) 0.068(5) Uani 1 1 d G . . . .
H24 H -0.329235 0.642250 0.074116 0.082 Uiso 1 1 calc R U . . .
C29 C -0.296(3) 0.8966(11) -0.1119(8) 0.142(8) Uani 1 1 d D U . . .
H29 H -0.406161 0.902860 -0.124784 0.171 Uiso 0.77(2) 1 calc R U P B 1
H29A H -0.227624 0.937536 -0.137292 0.171 Uiso 0.23(2) 1 calc R U P B 2
C30 C 0.2062(18) 0.5388(11) 0.0677(7) 0.051(3) Uani 1 1 d . . . . .
H30 H 0.152343 0.581649 0.022958 0.061 Uiso 1 1 calc R U . . .
C31 C 0.206(2) 0.4533(12) 0.0604(9) 0.072(5) Uani 1 1 d . . . . .
H31A H 0.261297 0.409095 0.102337 0.108 Uiso 1 1 calc R U . . .
H31B H 0.261734 0.453949 0.015974 0.108 Uiso 1 1 calc R U . . .
H31C H 0.094860 0.442408 0.058246 0.108 Uiso 1 1 calc R U . . .
C32 C 0.3759(19) 0.5638(12) 0.0701(9) 0.067(5) Uani 1 1 d . . . . .
H32A H 0.366487 0.621879 0.067819 0.101 Uiso 1 1 calc R U . . .
H32B H 0.438197 0.558993 0.028773 0.101 Uiso 1 1 calc R U . . .
H32C H 0.430619 0.526311 0.115303 0.101 Uiso 1 1 calc R U . . .
C33 C 0.6484(18) 0.2851(11) 0.2626(8) 0.054(4) Uani 1 1 d . . . . .
C34 C 0.7366(16) 0.2246(11) 0.3192(8) 0.055(4) Uani 1 1 d D . . . .
C35 C 0.6471(19) 0.2138(12) 0.3816(8) 0.057(4) Uani 1 1 d . . . . .
C36 C 0.671(2) 0.3289(11) 0.1808(8) 0.068(4) Uani 1 1 d D U . . .
H36 H 0.579872 0.374734 0.161616 0.082 Uiso 0.65(3) 1 calc R U P D 1
H36A H 0.561902 0.349747 0.158028 0.082 Uiso 0.35(3) 1 calc R U P D 2
C37A C 0.830(3) 0.369(2) 0.1657(15) 0.074(5) Uani 0.65(3) 1 d D U P D 1
H37A H 0.830197 0.407523 0.191996 0.111 Uiso 0.65(3) 1 calc R U P D 1
H37B H 0.838834 0.400928 0.113649 0.111 Uiso 0.65(3) 1 calc R U P D 1
H37C H 0.921501 0.325213 0.182037 0.111 Uiso 0.65(3) 1 calc R U P D 1
C37B C 0.762(7) 0.408(3) 0.166(3) 0.071(6) Uani 0.35(3) 1 d D U P D 2
H37D H 0.684437 0.456270 0.164029 0.107 Uiso 0.35(3) 1 calc R U P D 2
H37E H 0.819294 0.420515 0.120186 0.107 Uiso 0.35(3) 1 calc R U P D 2
H37F H 0.839721 0.395925 0.205621 0.107 Uiso 0.35(3) 1 calc R U P D 2
C38A C 0.661(4) 0.2629(16) 0.1451(14) 0.073(5) Uani 0.65(3) 1 d D U P D 1
H38A H 0.743424 0.214822 0.166571 0.110 Uiso 0.65(3) 1 calc R U P D 1
H38B H 0.679097 0.288569 0.092875 0.110 Uiso 0.65(3) 1 calc R U P D 1
H38C H 0.554446 0.243754 0.153413 0.110 Uiso 0.65(3) 1 calc R U P D 1
C38B C 0.757(8) 0.267(3) 0.146(3) 0.074(5) Uani 0.35(3) 1 d D U P D 2
H38D H 0.872514 0.257418 0.156978 0.110 Uiso 0.35(3) 1 calc R U P D 2
H38E H 0.741260 0.292197 0.092991 0.110 Uiso 0.35(3) 1 calc R U P D 2
H38F H 0.711745 0.213967 0.164981 0.110 Uiso 0.35(3) 1 calc R U P D 2
C39 C 0.9010(10) 0.1783(6) 0.3123(6) 0.050(3) Uani 1 1 d DG . . . .
C44 C 0.9057(10) 0.1011(6) 0.3033(6) 0.061(4) Uani 1 1 d G . . . .
H44 H 0.808477 0.079711 0.300393 0.073 Uiso 1 1 calc R U . . .
C43 C 1.0543(13) 0.0555(6) 0.2986(6) 0.078(5) Uani 1 1 d G . . . .
H43 H 1.057429 0.003297 0.292580 0.094 Uiso 1 1 calc R U . . .
C42 C 1.1981(10) 0.0872(7) 0.3030(6) 0.065(4) Uani 1 1 d G . . . .
C41 C 1.1934(10) 0.1644(7) 0.3119(6) 0.076(5) Uani 1 1 d G . . . .
H41 H 1.290645 0.185765 0.314839 0.091 Uiso 1 1 calc R U . . .
C40 C 1.0449(13) 0.2100(6) 0.3166(6) 0.075(5) Uani 1 1 d G . . . .
H40 H 1.041694 0.262180 0.322652 0.090 Uiso 1 1 calc R U . . .
C45 C 1.358(2) 0.0414(12) 0.2984(13) 0.094(5) Uani 1 1 d D U . . .
H45 H 1.358646 -0.014840 0.301410 0.112 Uiso 0.54(2) 1 calc R U P C 1
H45A H 1.451040 0.069541 0.292871 0.112 Uiso 0.46(2) 1 calc R U P C 2
C46 C 0.678(3) 0.1511(13) 0.4603(9) 0.078(4) Uani 1 1 d . U . . .
H46 H 0.591536 0.166479 0.490761 0.093 Uiso 1 1 calc R U . . .
C47 C 0.666(3) 0.0620(13) 0.4675(10) 0.091(5) Uani 1 1 d . U . . .
H47A H 0.614792 0.062170 0.423895 0.137 Uiso 1 1 calc R U . . .
H47B H 0.600789 0.035229 0.509911 0.137 Uiso 1 1 calc R U . . .
H47C H 0.773617 0.030604 0.473558 0.137 Uiso 1 1 calc R U . . .
C48 C 0.839(3) 0.1562(13) 0.4913(10) 0.088(5) Uani 1 1 d . U . . .
H48A H 0.927157 0.134687 0.466721 0.132 Uiso 1 1 calc R U . . .
H48B H 0.844178 0.122360 0.543294 0.132 Uiso 1 1 calc R U . . .
H48C H 0.848253 0.214809 0.483811 0.132 Uiso 1 1 calc R U . . .

loop_
_atom_site_aniso_label
_atom_site_aniso_U_11
_atom_site_aniso_U_22
_atom_site_aniso_U_33
_atom_site_aniso_U_23
_atom_site_aniso_U_13
_atom_site_aniso_U_12
Au1 0.0393(4) 0.0519(4) 0.0517(4) -0.0215(3) 0.0114(2) -0.0034(3)
Au2 0.0404(4) 0.0503(4) 0.0464(3) -0.0157(3) 0.0104(2) -0.0029(3)
Au3 0.0396(4) 0.0533(4) 0.0533(4) -0.0170(3) 0.0105(2) -0.0017(3)
O1A 0.080(9) 0.093(11) 0.061(7) -0.021(6) 0.028(6) -0.004(8)
O1B 0.085(11) 0.095(12) 0.060(9) -0.020(8) 0.032(8) -0.003(10)
O2A 0.139(16) 0.123(15) 0.079(11) 0.039(9) 0.018(10) 0.031(12)
O2B 0.139(17) 0.128(17) 0.081(14) 0.041(13) 0.009(13) 0.032(15)
O3A 0.054(8) 0.073(11) 0.172(13) -0.073(11) 0.003(10) 0.016(9)
O3B 0.060(9) 0.073(10) 0.172(13) -0.074(11) 0.001(10) 0.017(9)
N1 0.048(7) 0.051(8) 0.053(5) -0.012(5) 0.009(4) -0.005(5)
N2 0.034(6) 0.060(8) 0.057(6) -0.015(5) 0.014(4) -0.002(5)
N3 0.033(7) 0.087(10) 0.061(6) -0.023(6) 0.009(5) 0.023(6)
N4 0.045(7) 0.050(7) 0.054(5) -0.014(5) 0.018(5) 0.003(5)
N5 0.038(6) 0.039(6) 0.054(5) -0.016(4) 0.012(4) -0.004(5)
N6 0.031(6) 0.082(10) 0.048(5) -0.014(5) 0.006(4) -0.006(5)
C1 0.045(7) 0.049(8) 0.053(6) -0.023(5) 0.014(5) -0.003(6)
C2 0.039(7) 0.059(9) 0.050(5) -0.014(5) 0.014(5) -0.002(6)
C3 0.049(7) 0.044(8) 0.049(6) -0.015(5) 0.016(5) -0.005(5)
C4 0.057(8) 0.053(8) 0.049(7) -0.014(6) 0.008(6) -0.003(6)
C5 0.060(12) 0.047(8) 0.096(12) -0.013(8) 0.006(9) -0.003(8)
C6 0.052(9) 0.074(12) 0.061(9) -0.011(8) 0.001(7) -0.003(8)
C7 0.048(9) 0.051(7) 0.049(6) -0.020(5) 0.012(5) -0.006(7)
C12 0.059(10) 0.056(8) 0.060(7) -0.026(6) 0.016(6) -0.007(8)
C11 0.094(14) 0.072(9) 0.060(8) -0.027(7) 0.025(8) -0.010(10)
C10 0.069(11) 0.071(9) 0.054(7) -0.022(6) 0.014(7) -0.008(9)
C9 0.104(15) 0.059(10) 0.068(8) -0.022(7) 0.041(9) -0.023(10)
C8 0.091(14) 0.061(8) 0.060(8) -0.025(7) 0.028(8) -0.021(9)
C13 0.085(10) 0.094(11) 0.059(7) -0.021(6) 0.026(6) -0.005(8)
C14 0.048(8) 0.054(8) 0.055(8) -0.017(6) 0.014(5) -0.004(6)
C15 0.060(10) 0.071(12) 0.076(10) -0.030(9) 0.004(7) -0.010(9)
C16 0.052(10) 0.050(8) 0.084(11) -0.030(8) 0.016(8) -0.001(7)
C17 0.032(7) 0.060(9) 0.063(6) -0.021(6) 0.003(5) 0.006(6)
C18 0.057(9) 0.059(8) 0.056(6) -0.027(5) 0.007(5) -0.004(6)
C19 0.044(7) 0.052(8) 0.051(5) -0.020(5) 0.014(5) -0.021(5)
C20 0.053(9) 0.089(11) 0.066(9) -0.031(9) 0.004(7) 0.023(8)
C21 0.042(9) 0.138(17) 0.096(14) -0.029(13) 0.019(9) 0.008(10)
C22 0.091(14) 0.084(10) 0.078(11) -0.040(10) 0.003(10) 0.046(10)
C23 0.043(7) 0.070(10) 0.057(7) -0.023(6) 0.010(5) -0.005(6)
C28 0.061(10) 0.096(14) 0.085(11) -0.010(8) 0.000(8) -0.031(9)
C27 0.101(12) 0.107(17) 0.100(14) 0.006(11) -0.004(11) -0.027(12)
C26 0.092(11) 0.096(14) 0.075(12) 0.015(10) 0.008(9) 0.008(10)
C25 0.074(11) 0.080(13) 0.085(12) -0.003(8) -0.005(9) 0.007(9)
C24 0.055(8) 0.071(11) 0.069(9) -0.012(7) -0.001(7) -0.015(8)
C29 0.137(16) 0.128(15) 0.082(11) 0.037(9) 0.016(10) 0.032(12)
C30 0.039(7) 0.062(9) 0.044(6) -0.013(6) 0.009(5) -0.005(6)
C31 0.073(13) 0.085(12) 0.070(10) -0.044(9) 0.013(9) -0.010(9)
C32 0.037(8) 0.073(12) 0.086(11) -0.024(9) 0.028(7) -0.009(8)
C33 0.038(7) 0.057(9) 0.061(5) -0.018(5) 0.012(5) 0.001(6)
C34 0.037(7) 0.062(10) 0.061(6) -0.022(6) 0.017(5) 0.008(6)
C35 0.037(7) 0.076(10) 0.057(6) -0.022(6) 0.011(5) -0.010(6)
C36 0.058(9) 0.075(10) 0.066(6) -0.021(6) 0.021(6) -0.008(8)
C37A 0.060(10) 0.078(12) 0.073(8) -0.018(8) 0.027(8) -0.007(9)
C37B 0.056(11) 0.077(11) 0.071(9) -0.016(8) 0.021(9) -0.009(9)
C38A 0.066(11) 0.085(11) 0.064(8) -0.023(7) 0.021(9) -0.007(9)
C38B 0.065(12) 0.082(11) 0.065(8) -0.021(8) 0.020(9) -0.005(10)
C39 0.036(6) 0.047(7) 0.062(8) -0.019(7) 0.005(6) 0.011(5)
C44 0.043(7) 0.044(8) 0.090(11) -0.021(8) 0.001(7) 0.006(6)
C43 0.053(7) 0.049(10) 0.135(15) -0.044(10) 0.011(9) 0.008(6)
C42 0.040(7) 0.060(9) 0.089(11) -0.026(8) 0.006(7) 0.008(6)
C41 0.042(8) 0.080(11) 0.120(14) -0.056(11) 0.019(9) -0.007(7)
C40 0.045(7) 0.075(11) 0.124(14) -0.059(11) 0.013(8) -0.008(7)
C45 0.053(7) 0.071(10) 0.171(13) -0.069(10) 0.001(9) 0.019(8)
C46 0.080(9) 0.073(9) 0.067(6) -0.009(6) -0.008(6) -0.013(8)
C47 0.101(11) 0.079(9) 0.079(8) -0.008(8) -0.004(8) -0.024(9)
C48 0.092(11) 0.082(10) 0.076(8) -0.007(8) -0.019(7) -0.022(9)

loop_
_atom_type_symbol
_atom_type_description
_atom_type_scat_dispersion_real
_atom_type_scat_dispersion_imag
_atom_type_scat_source
C C 0.0181 0.0091 'International Tables Vol C Tables 4.2.6.8 and 6.1.1.4'
H H 0.0000 0.0000 'International Tables Vol C Tables 4.2.6.8 and 6.1.1.4'
Au Au -4.4197 7.2980 'International Tables Vol C Tables 4.2.6.8 and 6.1.1.4'
Cl Cl 0.3639 0.7018 'International Tables Vol C Tables 4.2.6.8 and 6.1.1.4'
N N 0.0311 0.0180 'International Tables Vol C Tables 4.2.6.8 and 6.1.1.4'
O O 0.0492 0.0322 'International Tables Vol C Tables 4.2.6.8 and 6.1.1.4'

loop_
_exptl_crystal_face_index_h
_exptl_crystal_face_index_k
_exptl_crystal_face_index_l
_exptl_crystal_face_perp_dist
0 0 -1 0.0101
0 0 1 0.0011
0 1 0 0.0042
0 -1 0 0.0042
-1 0 0 0.1881
1 0 0 0.2125

loop_
_geom_angle_atom_site_label_1
_geom_angle_atom_site_label_2
_geom_angle_atom_site_label_3
_geom_angle
_geom_angle_site_symmetry_1
_geom_angle_site_symmetry_3
_geom_angle_publ_flag
Au2 Au1 Au3 60.235(19) . . ?
N1 Au1 Au2 59.6(3) . . ?
N1 Au1 Au3 119.8(3) . . ?
N6 Au1 Au2 120.0(3) . . ?
N6 Au1 Au3 59.8(3) . . ?
N6 Au1 N1 177.5(6) . . ?
Au1 Au2 Au3 60.228(19) . . ?
N2 Au2 Au1 61.4(4) . . ?
N2 Au2 Au3 121.6(4) . . ?
N2 Au2 N3 178.5(5) . . ?
N3 Au2 Au1 120.2(3) . . ?
N3 Au2 Au3 60.0(3) . . ?
Au1 Au3 Au2 59.538(19) . . ?
N4 Au3 Au1 120.3(3) . . ?
N4 Au3 Au2 60.8(3) . . ?
N4 Au3 N5 179.0(5) . . ?
N5 Au3 Au1 60.3(3) . . ?
N5 Au3 Au2 119.8(3) . . ?
N2 N1 Au1 120.3(9) . . ?
C1 N1 Au1 130.1(10) . . ?
C1 N1 N2 109.5(12) . . ?
N1 N2 Au2 118.6(9) . . ?
C3 N2 Au2 134.2(10) . . ?
C3 N2 N1 107.2(11) . . ?
N4 N3 Au2 121.2(9) . . ?
C17 N3 Au2 130.7(10) . . ?
C17 N3 N4 108.1(12) . . ?
N3 N4 Au3 117.5(9) . . ?
C19 N4 Au3 133.5(10) . . ?
C19 N4 N3 108.3(12) . . ?
N6 N5 Au3 119.0(9) . . ?
N6 N5 C33 109.9(11) . . ?
C33 N5 Au3 131.0(9) . . ?
N5 N6 Au1 120.9(9) . . ?
C35 N6 Au1 131.1(10) . . ?
C35 N6 N5 108.0(12) . . ?
N1 C1 C2 107.8(13) . . ?
N1 C1 C4 123.4(13) . . ?
C2 C1 C4 128.8(13) . . ?
C1 C2 C7 126.3(12) . . ?
C3 C2 C1 106.0(12) . . ?
C3 C2 C7 127.6(13) . . ?
N2 C3 C2 109.5(14) . . ?
N2 C3 C14 121.1(12) . . ?
C2 C3 C14 129.4(13) . . ?
C1 C4 H4 106.3 . . ?
C1 C4 C6 110.2(13) . . ?
C5 C4 C1 112.3(13) . . ?
C5 C4 H4 106.3 . . ?
C5 C4 C6 114.7(15) . . ?
C6 C4 H4 106.3 . . ?
C4 C5 H5A 109.5 . . ?
C4 C5 H5B 109.5 . . ?
C4 C5 H5C 109.5 . . ?
H5A C5 H5B 109.5 . . ?
H5A C5 H5C 109.5 . . ?
H5B C5 H5C 109.5 . . ?
C4 C6 H6A 109.5 . . ?
C4 C6 H6B 109.5 . . ?
C4 C6 H6C 109.5 . . ?
H6A C6 H6B 109.5 . . ?
H6A C6 H6C 109.5 . . ?
H6B C6 H6C 109.5 . . ?
C12 C7 C2 120.8(9) . . ?
C12 C7 C8 120.0 . . ?
C8 C7 C2 119.1(9) . . ?
C7 C12 H12 120.0 . . ?
C7 C12 C11 120.0 . . ?
C11 C12 H12 120.0 . . ?
C12 C11 H11 120.0 . . ?
C10 C11 C12 120.0 . . ?
C10 C11 H11 120.0 . . ?
C11 C10 C9 120.0 . . ?
C11 C10 C13 122.9(12) . . ?
C9 C10 C13 117.1(12) . . ?
C10 C9 H9 120.0 . . ?
C8 C9 C10 120.0 . . ?
C8 C9 H9 120.0 . . ?
C7 C8 H8 120.0 . . ?
C9 C8 C7 120.0 . . ?
C9 C8 H8 120.0 . . ?
O1A C13 C10 122(2) . . ?
O1A C13 H13 118.9 . . ?
O1B C13 C10 134(4) . . ?
O1B C13 H13A 112.8 . . ?
C10 C13 H13 118.9 . . ?
C10 C13 H13A 112.8 . . ?
C3 C14 H14 106.9 . . ?
C15 C14 C3 112.4(14) . . ?
C15 C14 H14 106.9 . . ?
C15 C14 C16 111.3(13) . . ?
C16 C14 C3 112.1(14) . . ?
C16 C14 H14 106.9 . . ?
C14 C15 H15A 109.5 . . ?
C14 C15 H15B 109.5 . . ?
C14 C15 H15C 109.5 . . ?
H15A C15 H15B 109.5 . . ?
H15A C15 H15C 109.5 . . ?
H15B C15 H15C 109.5 . . ?
C14 C16 H16A 109.5 . . ?
C14 C16 H16B 109.5 . . ?
C14 C16 H16C 109.5 . . ?
H16A C16 H16B 109.5 . . ?
H16A C16 H16C 109.5 . . ?
H16B C16 H16C 109.5 . . ?
N3 C17 C18 108.6(14) . . ?
N3 C17 C20 119.6(13) . . ?
C18 C17 C20 131.8(14) . . ?
C17 C18 C23 129.6(14) . . ?
C19 C18 C17 104.7(14) . . ?
C19 C18 C23 125.6(13) . . ?
N4 C19 C18 110.2(13) . . ?
N4 C19 C30 120.9(14) . . ?
C18 C19 C30 128.9(13) . . ?
C17 C20 H20 105.6 . . ?
C21 C20 C17 110.4(17) . . ?
C21 C20 H20 105.6 . . ?
C21 C20 C22 115.1(16) . . ?
C22 C20 C17 113.6(16) . . ?
C22 C20 H20 105.6 . . ?
C20 C21 H21A 109.5 . . ?
C20 C21 H21B 109.5 . . ?
C20 C21 H21C 109.5 . . ?
H21A C21 H21B 109.5 . . ?
H21A C21 H21C 109.5 . . ?
H21B C21 H21C 109.5 . . ?
C20 C22 H22A 109.5 . . ?
C20 C22 H22B 109.5 . . ?
C20 C22 H22C 109.5 . . ?
H22A C22 H22B 109.5 . . ?
H22A C22 H22C 109.5 . . ?
H22B C22 H22C 109.5 . . ?
C28 C23 C18 118.7(10) . . ?
C28 C23 C24 120.0 . . ?
C24 C23 C18 121.2(10) . . ?
C23 C28 H28 120.0 . . ?
C27 C28 C23 120.0 . . ?
C27 C28 H28 120.0 . . ?
C28 C27 H27 120.0 . . ?
C28 C27 C26 120.0 . . ?
C26 C27 H27 120.0 . . ?
C27 C26 C25 120.0 . . ?
C27 C26 C29 118.6(14) . . ?
C25 C26 C29 121.4(14) . . ?
C26 C25 H25 120.0 . . ?
C26 C25 C24 120.0 . . ?
C24 C25 H25 120.0 . . ?
C23 C24 H24 120.0 . . ?
C25 C24 C23 120.0 . . ?
C25 C24 H24 120.0 . . ?
O2A C29 C26 124(2) . . ?
O2A C29 H29 118.2 . . ?
O2B C29 C26 120(4) . . ?
O2B C29 H29A 120.1 . . ?
C26 C29 H29 118.2 . . ?
C26 C29 H29A 120.1 . . ?
C19 C30 H30 106.3 . . ?
C31 C30 C19 111.5(13) . . ?
C31 C30 H30 106.3 . . ?
C31 C30 C32 114.2(15) . . ?
C32 C30 C19 111.7(13) . . ?
C32 C30 H30 106.3 . . ?
C30 C31 H31A 109.5 . . ?
C30 C31 H31B 109.5 . . ?
C30 C31 H31C 109.5 . . ?
H31A C31 H31B 109.5 . . ?
H31A C31 H31C 109.5 . . ?
H31B C31 H31C 109.5 . . ?
C30 C32 H32A 109.5 . . ?
C30 C32 H32B 109.5 . . ?
C30 C32 H32C 109.5 . . ?
H32A C32 H32B 109.5 . . ?
H32A C32 H32C 109.5 . . ?
H32B C32 H32C 109.5 . . ?
N5 C33 C34 106.1(12) . . ?
N5 C33 C36 117.7(13) . . ?
C34 C33 C36 136.2(14) . . ?
C33 C34 C35 107.1(13) . . ?
C33 C34 C39 125.1(12) . . ?
C35 C34 C39 127.8(13) . . ?
N6 C35 C34 108.9(13) . . ?
N6 C35 C46 120.1(14) . . ?
C34 C35 C46 130.9(16) . . ?
C33 C36 H36 108.2 . . ?
C33 C36 H36A 107.5 . . ?
C33 C36 C37A 110.4(16) . . ?
C33 C36 C37B 109(2) . . ?
C33 C36 C38A 107.6(16) . . ?
C33 C36 C38B 112(2) . . ?
C37A C36 H36 108.2 . . ?
C37A C36 C38A 114.2(19) . . ?
C37B C36 H36A 107.5 . . ?
C38A C36 H36 108.2 . . ?
C38B C36 H36A 107.5 . . ?
C38B C36 C37B 112(2) . . ?
C36 C37A H37A 109.5 . . ?
C36 C37A H37B 109.5 . . ?
C36 C37A H37C 109.5 . . ?
H37A C37A H37B 109.5 . . ?
H37A C37A H37C 109.5 . . ?
H37B C37A H37C 109.5 . . ?
C36 C37B H37D 109.5 . . ?
C36 C37B H37E 109.5 . . ?
C36 C37B H37F 109.5 . . ?
H37D C37B H37E 109.5 . . ?
H37D C37B H37F 109.5 . . ?
H37E C37B H37F 109.5 . . ?
C36 C38A H38A 109.5 . . ?
C36 C38A H38B 109.5 . . ?
C36 C38A H38C 109.5 . . ?
H38A C38A H38B 109.5 . . ?
H38A C38A H38C 109.5 . . ?
H38B C38A H38C 109.5 . . ?
C36 C38B H38D 109.5 . . ?
C36 C38B H38E 109.5 . . ?
C36 C38B H38F 109.5 . . ?
H38D C38B H38E 109.5 . . ?
H38D C38B H38F 109.5 . . ?
H38E C38B H38F 109.5 . . ?
C44 C39 C34 118.2(10) . . ?
C44 C39 C40 120.0 . . ?
C40 C39 C34 121.8(10) . . ?
C39 C44 H44 120.0 . . ?
C39 C44 C43 120.0 . . ?
C43 C44 H44 120.0 . . ?
C44 C43 H43 120.0 . . ?
C42 C43 C44 120.0 . . ?
C42 C43 H43 120.0 . . ?
C43 C42 C41 120.0 . . ?
C43 C42 C45 122.2(11) . . ?
C41 C42 C45 117.8(11) . . ?
C42 C41 H41 120.0 . . ?
C40 C41 C42 120.0 . . ?
C40 C41 H41 120.0 . . ?
C39 C40 H40 120.0 . . ?
C41 C40 C39 120.0 . . ?
C41 C40 H40 120.0 . . ?
O3A C45 C42 129(2) . . ?
O3A C45 H45 115.7 . . ?
O3B C45 C42 122(2) . . ?
O3B C45 H45A 118.9 . . ?
C42 C45 H45 115.7 . . ?
C42 C45 H45A 118.9 . . ?
C35 C46 H46 107.1 . . ?
C47 C46 C35 112.1(16) . . ?
C47 C46 H46 107.1 . . ?
C47 C46 C48 110.2(17) . . ?
C48 C46 C35 113.0(16) . . ?
C48 C46 H46 107.1 . . ?
C46 C47 H47A 109.5 . . ?
C46 C47 H47B 109.5 . . ?
C46 C47 H47C 109.5 . . ?
H47A C47 H47B 109.5 . . ?
H47A C47 H47C 109.5 . . ?
H47B C47 H47C 109.5 . . ?
C46 C48 H48A 109.5 . . ?
C46 C48 H48B 109.5 . . ?
C46 C48 H48C 109.5 . . ?
H48A C48 H48B 109.5 . . ?
H48A C48 H48C 109.5 . . ?
H48B C48 H48C 109.5 . . ?

loop_
_geom_bond_atom_site_label_1
_geom_bond_atom_site_label_2
_geom_bond_distance
_geom_bond_site_symmetry_2
_geom_bond_publ_flag
Au1 Au2 3.3247(9) . ?
Au1 Au3 3.3480(8) . ?
Au1 N1 2.017(13) . ?
Au1 N6 2.017(12) . ?
Au2 Au3 3.3482(9) . ?
Au2 N2 1.980(11) . ?
Au2 N3 1.991(13) . ?
Au3 N4 2.015(12) . ?
Au3 N5 2.027(12) . ?
O1A C13 1.21(2) . ?
O1B C13 1.21(2) . ?
O2A C29 1.194(18) . ?
O2B C29 1.21(2) . ?
O3A C45 1.17(2) . ?
O3B C45 1.17(2) . ?
N1 N2 1.356(16) . ?
N1 C1 1.345(18) . ?
N2 C3 1.344(17) . ?
N3 N4 1.373(16) . ?
N3 C17 1.332(19) . ?
N4 C19 1.331(17) . ?
N5 N6 1.330(15) . ?
N5 C33 1.362(18) . ?
N6 C35 1.32(2) . ?
C1 C2 1.38(2) . ?
C1 C4 1.53(2) . ?
C2 C3 1.374(19) . ?
C2 C7 1.507(15) . ?
C3 C14 1.54(2) . ?
C4 H4 0.9900 . ?
C4 C5 1.52(2) . ?
C4 C6 1.57(2) . ?
C5 H5A 0.9700 . ?
C5 H5B 0.9700 . ?
C5 H5C 0.9700 . ?
C6 H6A 0.9700 . ?
C6 H6B 0.9700 . ?
C6 H6C 0.9700 . ?
C7 C12 1.3900 . ?
C7 C8 1.3900 . ?
C12 H12 0.9400 . ?
C12 C11 1.3900 . ?
C11 H11 0.9400 . ?
C11 C10 1.3900 . ?
C10 C9 1.3900 . ?
C10 C13 1.492(18) . ?
C9 H9 0.9400 . ?
C9 C8 1.3900 . ?
C8 H8 0.9400 . ?
C13 H13 0.9400 . ?
C13 H13A 0.9400 . ?
C14 H14 0.9900 . ?
C14 C15 1.50(2) . ?
C14 C16 1.50(2) . ?
C15 H15A 0.9700 . ?
C15 H15B 0.9700 . ?
C15 H15C 0.9700 . ?
C16 H16A 0.9700 . ?
C16 H16B 0.9700 . ?
C16 H16C 0.9700 . ?
C17 C18 1.42(2) . ?
C17 C20 1.54(2) . ?
C18 C19 1.37(2) . ?
C18 C23 1.480(17) . ?
C19 C30 1.539(19) . ?
C20 H20 0.9900 . ?
C20 C21 1.52(3) . ?
C20 C22 1.52(3) . ?
C21 H21A 0.9700 . ?
C21 H21B 0.9700 . ?
C21 H21C 0.9700 . ?
C22 H22A 0.9700 . ?
C22 H22B 0.9700 . ?
C22 H22C 0.9700 . ?
C23 C28 1.3900 . ?
C23 C24 1.3900 . ?
C28 H28 0.9400 . ?
C28 C27 1.3900 . ?
C27 H27 0.9400 . ?
C27 C26 1.3900 . ?
C26 C25 1.3900 . ?
C26 C29 1.519(15) . ?
C25 H25 0.9400 . ?
C25 C24 1.3900 . ?
C24 H24 0.9400 . ?
C29 H29 0.9400 . ?
C29 H29A 0.9400 . ?
C30 H30 0.9900 . ?
C30 C31 1.52(2) . ?
C30 C32 1.53(2) . ?
C31 H31A 0.9700 . ?
C31 H31B 0.9700 . ?
C31 H31C 0.9700 . ?
C32 H32A 0.9700 . ?
C32 H32B 0.9700 . ?
C32 H32C 0.9700 . ?
C33 C34 1.36(2) . ?
C33 C36 1.52(2) . ?
C34 C35 1.374(19) . ?
C34 C39 1.515(13) . ?
C35 C46 1.53(2) . ?
C36 H36 0.9900 . ?
C36 H36A 0.9900 . ?
C36 C37A 1.535(17) . ?
C36 C37B 1.560(19) . ?
C36 C38A 1.546(17) . ?
C36 C38B 1.549(18) . ?
C37A H37A 0.9700 . ?
C37A H37B 0.9700 . ?
C37A H37C 0.9700 . ?
C37B H37D 0.9700 . ?
C37B H37E 0.9700 . ?
C37B H37F 0.9700 . ?
C38A H38A 0.9700 . ?
C38A H38B 0.9700 . ?
C38A H38C 0.9700 . ?
C38B H38D 0.9700 . ?
C38B H38E 0.9700 . ?
C38B H38F 0.9700 . ?
C39 C44 1.3900 . ?
C39 C40 1.3900 . ?
C44 H44 0.9400 . ?
C44 C43 1.3900 . ?
C43 H43 0.9400 . ?
C43 C42 1.3900 . ?
C42 C41 1.3900 . ?
C42 C45 1.47(2) . ?
C41 H41 0.9400 . ?
C41 C40 1.3900 . ?
C40 H40 0.9400 . ?
C45 H45 0.9400 . ?
C45 H45A 0.9400 . ?
C46 H46 0.9900 . ?
C46 C47 1.49(3) . ?
C46 C48 1.51(2) . ?
C47 H47A 0.9700 . ?
C47 H47B 0.9700 . ?
C47 H47C 0.9700 . ?
C48 H48A 0.9700 . ?
C48 H48B 0.9700 . ?
C48 H48C 0.9700 . ?

loop_
_geom_torsion_atom_site_label_1
_geom_torsion_atom_site_label_2
_geom_torsion_atom_site_label_3
_geom_torsion_atom_site_label_4
_geom_torsion
_geom_torsion_site_symmetry_1
_geom_torsion_site_symmetry_2
_geom_torsion_site_symmetry_3
_geom_torsion_site_symmetry_4
_geom_torsion_publ_flag
Au1 N1 N2 Au2 -5.6(16) . . . . ?
Au1 N1 N2 C3 175.4(11) . . . . ?
Au1 N1 C1 C2 -175.1(12) . . . . ?
Au1 N1 C1 C4 5(2) . . . . ?
Au1 N6 C35 C34 179.9(13) . . . . ?
Au1 N6 C35 C46 3(3) . . . . ?
Au2 N2 C3 C2 -178.5(13) . . . . ?
Au2 N2 C3 C14 2(3) . . . . ?
Au2 N3 N4 Au3 -9.3(18) . . . . ?
Au2 N3 N4 C19 178.6(11) . . . . ?
Au2 N3 C17 C18 -178.7(13) . . . . ?
Au2 N3 C17 C20 2(3) . . . . ?
Au3 N4 C19 C18 -169.8(13) . . . . ?
Au3 N4 C19 C30 12(2) . . . . ?
Au3 N5 N6 Au1 2.3(16) . . . . ?
Au3 N5 N6 C35 -178.6(11) . . . . ?
Au3 N5 C33 C34 177.7(12) . . . . ?
Au3 N5 C33 C36 -1(2) . . . . ?
N1 N2 C3 C2 0.3(19) . . . . ?
N1 N2 C3 C14 -179.2(14) . . . . ?
N1 C1 C2 C3 0.5(19) . . . . ?
N1 C1 C2 C7 179.2(14) . . . . ?
N1 C1 C4 C5 -68(2) . . . . ?
N1 C1 C4 C6 61(2) . . . . ?
N2 N1 C1 C2 -0.4(19) . . . . ?
N2 N1 C1 C4 179.8(14) . . . . ?
N2 C3 C14 C15 59(2) . . . . ?
N2 C3 C14 C16 -68(2) . . . . ?
N3 N4 C19 C18 0.5(19) . . . . ?
N3 N4 C19 C30 -177.7(14) . . . . ?
N3 C17 C18 C19 0(2) . . . . ?
N3 C17 C18 C23 -179.7(16) . . . . ?
N3 C17 C20 C21 -89(2) . . . . ?
N3 C17 C20 C22 139.6(18) . . . . ?
N4 N3 C17 C18 0(2) . . . . ?
N4 N3 C17 C20 -178.8(16) . . . . ?
N4 C19 C30 C31 57.0(19) . . . . ?
N4 C19 C30 C32 -72.1(19) . . . . ?
N5 N6 C35 C34 1(2) . . . . ?
N5 N6 C35 C46 -175.9(15) . . . . ?
N5 C33 C34 C35 0(2) . . . . ?
N5 C33 C34 C39 179.5(15) . . . . ?
N5 C33 C36 C37A 123(2) . . . . ?
N5 C33 C36 C37B 91(3) . . . . ?
N5 C33 C36 C38A -111(2) . . . . ?
N5 C33 C36 C38B -143(3) . . . . ?
N6 N5 C33 C34 0.1(19) . . . . ?
N6 N5 C33 C36 -178.6(14) . . . . ?
N6 C35 C46 C47 108(2) . . . . ?
N6 C35 C46 C48 -127(2) . . . . ?
C1 N1 N2 Au2 179.0(11) . . . . ?
C1 N1 N2 C3 0.1(18) . . . . ?
C1 C2 C3 N2 0(2) . . . . ?
C1 C2 C3 C14 178.9(17) . . . . ?
C1 C2 C7 C12 118.9(16) . . . . ?
C1 C2 C7 C8 -58.1(19) . . . . ?
C2 C1 C4 C5 112(2) . . . . ?
C2 C1 C4 C6 -118.4(19) . . . . ?
C2 C3 C14 C15 -120.6(19) . . . . ?
C2 C3 C14 C16 113.1(19) . . . . ?
C2 C7 C12 C11 -177.0(10) . . . . ?
C2 C7 C8 C9 177.1(9) . . . . ?
C3 C2 C7 C12 -62.7(19) . . . . ?
C3 C2 C7 C8 120.2(16) . . . . ?
C4 C1 C2 C3 -179.7(16) . . . . ?
C4 C1 C2 C7 -1(3) . . . . ?
C7 C2 C3 N2 -179.1(15) . . . . ?
C7 C2 C3 C14 0(3) . . . . ?
C7 C12 C11 C10 0.0 . . . . ?
C12 C7 C8 C9 0.0 . . . . ?
C12 C11 C10 C9 0.0 . . . . ?
C12 C11 C10 C13 179.4(6) . . . . ?
C11 C10 C9 C8 0.0 . . . . ?
C11 C10 C13 O1A 0.4(11) . . . . ?
C11 C10 C13 O1B 179.9(8) . . . . ?
C10 C9 C8 C7 0.0 . . . . ?
C9 C10 C13 O1A 179.8(7) . . . . ?
C9 C10 C13 O1B -0.7(13) . . . . ?
C8 C7 C12 C11 0.0 . . . . ?
C13 C10 C9 C8 -179.5(6) . . . . ?
C17 N3 N4 Au3 171.6(12) . . . . ?
C17 N3 N4 C19 -0.5(19) . . . . ?
C17 C18 C19 N4 -0.3(19) . . . . ?
C17 C18 C19 C30 177.7(15) . . . . ?
C17 C18 C23 C28 120.6(17) . . . . ?
C17 C18 C23 C24 -54(2) . . . . ?
C18 C17 C20 C21 92(2) . . . . ?
C18 C17 C20 C22 -39(3) . . . . ?
C18 C19 C30 C31 -120.7(18) . . . . ?
C18 C19 C30 C32 110.2(19) . . . . ?
C18 C23 C28 C27 -175.0(11) . . . . ?
C18 C23 C24 C25 174.9(11) . . . . ?
C19 C18 C23 C28 -59.0(19) . . . . ?
C19 C18 C23 C24 126.1(16) . . . . ?
C20 C17 C18 C19 178.9(19) . . . . ?
C20 C17 C18 C23 -1(3) . . . . ?
C23 C18 C19 N4 179.4(15) . . . . ?
C23 C18 C19 C30 -3(3) . . . . ?
C23 C28 C27 C26 0.0 . . . . ?
C28 C23 C24 C25 0.0 . . . . ?
C28 C27 C26 C25 0.0 . . . . ?
C28 C27 C26 C29 179.2(8) . . . . ?
C27 C26 C25 C24 0.0 . . . . ?
C27 C26 C29 O2A -0.6(15) . . . . ?
C27 C26 C29 O2B -180(5) . . . . ?
C26 C25 C24 C23 0.0 . . . . ?
C25 C26 C29 O2A 178.6(9) . . . . ?
C25 C26 C29 O2B 0(6) . . . . ?
C24 C23 C28 C27 0.0 . . . . ?
C29 C26 C25 C24 -179.2(9) . . . . ?
C33 N5 N6 Au1 -179.8(11) . . . . ?
C33 N5 N6 C35 -0.6(19) . . . . ?
C33 C34 C35 N6 -1(2) . . . . ?
C33 C34 C35 C46 175.5(19) . . . . ?
C33 C34 C39 C44 -93.0(18) . . . . ?
C33 C34 C39 C40 88.7(19) . . . . ?
C34 C33 C36 C37A -55(3) . . . . ?
C34 C33 C36 C37B -87(4) . . . . ?
C34 C33 C36 C38A 70(3) . . . . ?
C34 C33 C36 C38B 38(4) . . . . ?
C34 C35 C46 C47 -68(3) . . . . ?
C34 C35 C46 C48 57(3) . . . . ?
C34 C39 C44 C43 -178.3(11) . . . . ?
C34 C39 C40 C41 178.2(11) . . . . ?
C35 C34 C39 C44 86(2) . . . . ?
C35 C34 C39 C40 -92(2) . . . . ?
C36 C33 C34 C35 179(2) . . . . ?
C36 C33 C34 C39 -2(3) . . . . ?
C39 C34 C35 N6 -179.9(16) . . . . ?
C39 C34 C35 C46 -4(3) . . . . ?
C39 C44 C43 C42 0.0 . . . . ?
C44 C39 C40 C41 0.0 . . . . ?
C44 C43 C42 C41 0.0 . . . . ?
C44 C43 C42 C45 180.0(15) . . . . ?
C43 C42 C41 C40 0.0 . . . . ?
C43 C42 C45 O3A 169(3) . . . . ?
C43 C42 C45 O3B -11(4) . . . . ?
C42 C41 C40 C39 0.0 . . . . ?
C41 C42 C45 O3A -11(4) . . . . ?
C41 C42 C45 O3B 169(3) . . . . ?
C40 C39 C44 C43 0.0 . . . . ?
C45 C42 C41 C40 -180.0(14) . . . . ?

loop_
_exptl_oxdiff_crystal_face_indexfrac_h
_exptl_oxdiff_crystal_face_indexfrac_k
_exptl_oxdiff_crystal_face_indexfrac_l
_exptl_oxdiff_crystal_face_x
_exptl_oxdiff_crystal_face_y
_exptl_oxdiff_crystal_face_z
0.0000 0.0002 -1.0010 -0.0086 0.0299 0.0785
-0.0000 -0.0002 1.0010 0.0086 -0.0299 -0.0785
0.0001 0.9992 -0.0010 0.0865 0.0204 0.0405
-0.0001 -0.9992 0.0010 -0.0865 -0.0204 -0.0405
-0.9995 0.0002 0.0010 0.0331 -0.1701 0.0705
0.9995 -0.0002 -0.0010 -0.0331 0.1701 -0.0705

loop_
_smtbx_masks_void_nr
_smtbx_masks_void_average_x
_smtbx_masks_void_average_y
_smtbx_masks_void_average_z
_smtbx_masks_void_volume
_smtbx_masks_void_count_electrons
_smtbx_masks_void_content
1 0.808 0.000 0.000 280.7 96.9 '2.5 DCM'
2 0.225 0.266 0.156 10.9 1.9 ?
3 0.775 0.734 0.844 10.9 0.0 ?
